data_4067599
loop_
_publ_author_name
'Mutoh, Yuichiro'
'Kozono, Naoki'
'Araki, Miho'
'Tsuchida, Noriko'
'Takano, Keiko'
'Ishii, Youichi'

_publ_section_title
;
 Ruthenium Seleno- and Tellurocarbonyl Complexes: Selenium and Tellurium
 Atom Transfer to a Terminal Carbido Ligand
;
_journal_issue 3
_journal_name_full Organometallics
_journal_page_first 519
_journal_paper_doi 10.1021/om901029w
_journal_volume 29
_journal_year 2010
_chemical_formula_moiety 'C40 H59 Cl2 N2 O P Ru '
_chemical_formula_sum 'C40 H59 Cl2 N2 O P Ru'
_chemical_formula_weight 786.87
_space_group_IT_number 14
_symmetry_cell_setting monoclinic
_symmetry_Int_Tables_number 14
_symmetry_space_group_name_Hall '-P 2yn'
_symmetry_space_group_name_H-M 'P 1 21/n 1'
_cell_angle_alpha 90.0000
_cell_angle_beta 103.679(2)
_cell_angle_gamma 90.0000
_cell_formula_units_Z 4
_cell_length_a 12.245(2)
_cell_length_b 18.274(3)
_cell_length_c 18.163(3)
_cell_measurement_reflns_used 11525
_cell_measurement_temperature 123.1
_cell_measurement_theta_max 27.5
_cell_measurement_theta_min 3.2
_cell_volume 3949.0(11)
_computing_cell_refinement CrystalClear
_computing_data_collection CrystalClear
_computing_data_reduction CrystalStructure
_computing_publication_material 'CrystalStructure 3.8'
_computing_structure_refinement SHELXL
_computing_structure_solution SIR97
_diffrn_ambient_temperature 123.1
_diffrn_detector_area_resol_mean 7.31
_diffrn_measured_fraction_theta_full 0.984
_diffrn_measured_fraction_theta_max 0.984
_diffrn_measurement_device_type 'Rigaku Mercury'
_diffrn_measurement_method \w
_diffrn_radiation_type 'Mo K\a'
_diffrn_radiation_wavelength 0.71070
_diffrn_reflns_av_R_equivalents 0.025
_diffrn_reflns_limit_h_max 13
_diffrn_reflns_limit_h_min -15
_diffrn_reflns_limit_k_max 17
_diffrn_reflns_limit_k_min -23
_diffrn_reflns_limit_l_max 22
_diffrn_reflns_limit_l_min -23
_diffrn_reflns_number 28433
_diffrn_reflns_theta_full 27.48
_diffrn_reflns_theta_max 27.48
_exptl_absorpt_coefficient_mu 0.605
_exptl_absorpt_correction_T_max 0.834
_exptl_absorpt_correction_T_min 0.664
_exptl_absorpt_correction_type multi-scan
_exptl_absorpt_process_details 'Jacobson, R. (1998) Private communication'
_exptl_crystal_colour orange
_exptl_crystal_density_diffrn 1.323
_exptl_crystal_density_method 'not measured'
_exptl_crystal_description prism
_exptl_crystal_F_000 1656.00
_exptl_crystal_size_max 0.90
_exptl_crystal_size_mid 0.45
_exptl_crystal_size_min 0.30
_refine_diff_density_max 0.49
_refine_diff_density_min -0.69
_refine_ls_extinction_method none
_refine_ls_goodness_of_fit_ref 1.167
_refine_ls_hydrogen_treatment refall
_refine_ls_number_parameters 425
_refine_ls_number_reflns 8912
_refine_ls_R_factor_gt 0.0373
_refine_ls_shift/su_max 0.0020
_refine_ls_structure_factor_coef Fsqd
_refine_ls_weighting_details 'w = 1/[\s^2^(Fo^2^)+(0.0128P)^2^+7.7494P] where P=(Fo^2^+2Fc^2^)/3'
_refine_ls_weighting_scheme calc
_refine_ls_wR_factor_ref 0.0837
_reflns_number_gt 8526
_reflns_number_total 8912
_reflns_threshold_expression F^2^>2.0\s(F^2^)
_cod_data_source_file om901029w_si_002.cif
_cod_data_source_block '_2-CO_COPCy3'
_cod_original_cell_volume 3948.9(12)
_cod_original_formula_sum 'C40 H59 Cl2 N2 O P Ru '
_cod_database_code 4067599

loop_
_symmetry_equiv_pos_site_id
_symmetry_equiv_pos_as_xyz
1 +X,+Y,+Z
2 1/2-X,1/2+Y,1/2-Z
3 -X,-Y,-Z
4 1/2+X,1/2-Y,1/2+Z

loop_
_atom_site_label
_atom_site_type_symbol
_atom_site_fract_x
_atom_site_fract_y
_atom_site_fract_z
_atom_site_U_iso_or_equiv
_atom_site_adp_type
_atom_site_occupancy
_atom_site_symmetry_multiplicity
_atom_site_calc_flag
_atom_site_refinement_flags
Ru(1) Ru 0.453820(15) 0.244095(9) 0.538868(10) 0.01097(4) Uani 1.00 1 d .
Cl(1) Cl 0.42267(5) 0.14089(4) 0.45873(4) 0.02759(14) Uani 1.00 1 d .
Cl(2) Cl 0.49590(5) 0.33293(3) 0.63691(3) 0.01939(12) Uani 1.00 1 d .
P(1) P 0.27253(5) 0.22657(3) 0.56780(3) 0.01227(11) Uani 1.00 1 d .
O(1) O 0.35800(16) 0.34708(12) 0.41733(11) 0.0330(4) Uani 1.00 1 d .
N(1) N 0.70076(16) 0.20738(11) 0.57243(11) 0.0156(3) Uani 1.00 1 d .
N(2) N 0.66762(17) 0.28812(11) 0.48304(11) 0.0172(4) Uani 1.00 1 d .
C(1) C 0.3975(2) 0.30638(15) 0.46529(14) 0.0202(4) Uani 1.00 1 d .
C(2) C 0.61963(19) 0.24769(12) 0.52848(12) 0.0131(4) Uani 1.00 1 d .
C(3) C 0.8120(2) 0.21696(15) 0.55609(17) 0.0258(5) Uani 1.00 1 d .
C(4) C 0.7898(2) 0.27735(16) 0.49653(16) 0.0257(5) Uani 1.00 1 d .
C(5) C 0.68695(19) 0.15062(13) 0.62456(13) 0.0156(4) Uani 1.00 1 d .
C(6) C 0.6695(2) 0.07843(13) 0.59798(14) 0.0186(4) Uani 1.00 1 d .
C(7) C 0.6619(2) 0.02383(14) 0.65024(16) 0.0249(5) Uani 1.00 1 d .
C(8) C 0.6747(2) 0.03902(16) 0.72654(16) 0.0282(5) Uani 1.00 1 d .
C(9) C 0.6972(2) 0.11054(16) 0.75149(14) 0.0264(5) Uani 1.00 1 d .
C(10) C 0.7051(2) 0.16746(14) 0.70179(14) 0.0200(4) Uani 1.00 1 d .
C(11) C 0.6682(2) 0.05718(15) 0.51745(15) 0.0268(5) Uani 1.00 1 d .
C(12) C 0.6719(3) -0.02240(19) 0.78202(19) 0.0431(8) Uani 1.00 1 d .
C(13) C 0.7402(2) 0.24266(15) 0.73210(15) 0.0278(5) Uani 1.00 1 d .
C(14) C 0.6140(2) 0.33558(13) 0.42200(13) 0.0162(4) Uani 1.00 1 d .
C(15) C 0.6073(2) 0.41030(14) 0.43553(15) 0.0210(5) Uani 1.00 1 d .
C(16) C 0.5612(2) 0.45595(15) 0.37444(17) 0.0272(5) Uani 1.00 1 d .
C(17) C 0.5230(2) 0.42775(17) 0.30176(16) 0.0291(6) Uani 1.00 1 d .
C(18) C 0.5305(2) 0.35303(17) 0.29040(15) 0.0265(5) Uani 1.00 1 d .
C(19) C 0.5763(2) 0.30552(14) 0.34962(14) 0.0210(5) Uani 1.00 1 d .
C(20) C 0.6469(2) 0.44119(15) 0.51456(16) 0.0293(6) Uani 1.00 1 d .
C(21) C 0.4748(2) 0.4780(2) 0.2357(2) 0.0472(9) Uani 1.00 1 d .
C(22) C 0.5862(2) 0.22500(16) 0.33540(16) 0.0303(6) Uani 1.00 1 d .
C(23) C 0.2870(2) 0.16802(15) 0.65284(15) 0.0222(5) Uani 1.00 1 d .
C(24) C 0.3453(2) 0.2054(2) 0.72672(16) 0.0382(7) Uani 1.00 1 d .
C(25) C 0.3496(3) 0.1544(2) 0.79437(19) 0.0609(13) Uani 1.00 1 d .
C(26) C 0.4060(3) 0.0829(3) 0.7846(2) 0.087(2) Uani 1.00 1 d .
C(27) C 0.3506(4) 0.0460(2) 0.7108(3) 0.0836(18) Uani 1.00 1 d .
C(28) C 0.3480(3) 0.09681(18) 0.6432(2) 0.0453(8) Uani 1.00 1 d .
C(29) C 0.1724(2) 0.17423(14) 0.49361(14) 0.0207(5) Uani 1.00 1 d .
C(30) C 0.0764(2) 0.13160(16) 0.51585(19) 0.0312(6) Uani 1.00 1 d .
C(31) C 0.0092(2) 0.08691(19) 0.4490(2) 0.0472(9) Uani 1.00 1 d .
C(32) C -0.0340(2) 0.1339(2) 0.3795(2) 0.0525(10) Uani 1.00 1 d .
C(33) C 0.0623(2) 0.1732(2) 0.35712(19) 0.0462(9) Uani 1.00 1 d .
C(34) C 0.1269(2) 0.22078(17) 0.42266(15) 0.0293(6) Uani 1.00 1 d .
C(35) C 0.20472(19) 0.31041(12) 0.59334(13) 0.0152(4) Uani 1.00 1 d .
C(36) C 0.0865(2) 0.29762(13) 0.60680(14) 0.0172(4) Uani 1.00 1 d .
C(37) C 0.0376(2) 0.36708(15) 0.63309(16) 0.0258(5) Uani 1.00 1 d .
C(38) C 0.0347(2) 0.42831(15) 0.57569(19) 0.0300(6) Uani 1.00 1 d .
C(39) C 0.1534(2) 0.44352(14) 0.5664(2) 0.0328(6) Uani 1.00 1 d .
C(40) C 0.2044(2) 0.37522(14) 0.53927(16) 0.0233(5) Uani 1.00 1 d .
H(1) H 0.8375 0.1714 0.5358 0.031 Uiso 1.00 1 c R
H(2) H 0.8688 0.2323 0.6019 0.031 Uiso 1.00 1 c R
H(3) H 0.8312 0.3226 0.5159 0.031 Uiso 1.00 1 c R
H(4) H 0.8113 0.2617 0.4497 0.031 Uiso 1.00 1 c R
H(5) H 0.6475 -0.0251 0.6330 0.030 Uiso 1.00 1 c R
H(6) H 0.7074 0.1210 0.8039 0.032 Uiso 1.00 1 c R
H(7) H 0.6233 0.0127 0.5039 0.032 Uiso 1.00 1 c R
H(8) H 0.7452 0.0481 0.5130 0.032 Uiso 1.00 1 c R
H(9) H 0.6352 0.0969 0.4832 0.032 Uiso 1.00 1 c R
H(10) H 0.6922 -0.0032 0.8338 0.052 Uiso 1.00 1 c R
H(11) H 0.7257 -0.0605 0.7762 0.052 Uiso 1.00 1 c R
H(12) H 0.5961 -0.0433 0.7719 0.052 Uiso 1.00 1 c R
H(13) H 0.7343 0.2460 0.7849 0.033 Uiso 1.00 1 c R
H(14) H 0.6911 0.2793 0.7016 0.033 Uiso 1.00 1 c R
H(15) H 0.8182 0.2516 0.7296 0.033 Uiso 1.00 1 c R
H(16) H 0.5557 0.5070 0.3826 0.033 Uiso 1.00 1 c R
H(17) H 0.5037 0.3337 0.2409 0.032 Uiso 1.00 1 c R
H(18) H 0.7261 0.4287 0.5347 0.035 Uiso 1.00 1 c R
H(19) H 0.6018 0.4204 0.5474 0.035 Uiso 1.00 1 c R
H(20) H 0.6383 0.4945 0.5128 0.035 Uiso 1.00 1 c R
H(21) H 0.4815 0.5289 0.2530 0.057 Uiso 1.00 1 c R
H(22) H 0.3954 0.4661 0.2151 0.057 Uiso 1.00 1 c R
H(23) H 0.5163 0.4714 0.1962 0.057 Uiso 1.00 1 c R
H(24) H 0.5618 0.2153 0.2809 0.036 Uiso 1.00 1 c R
H(25) H 0.5386 0.1976 0.3622 0.036 Uiso 1.00 1 c R
H(26) H 0.6646 0.2097 0.3539 0.036 Uiso 1.00 1 c R
H(27) H 0.2095 0.1546 0.6570 0.027 Uiso 1.00 1 c R
H(28) H 0.3041 0.2507 0.7332 0.046 Uiso 1.00 1 c R
H(29) H 0.4227 0.2193 0.7246 0.046 Uiso 1.00 1 c R
H(30) H 0.3913 0.1786 0.8414 0.073 Uiso 1.00 1 c R
H(31) H 0.2722 0.1447 0.7995 0.073 Uiso 1.00 1 c R
H(32) H 0.4027 0.0499 0.8273 0.105 Uiso 1.00 1 c R
H(33) H 0.4861 0.0920 0.7859 0.105 Uiso 1.00 1 c R
H(34) H 0.2728 0.0321 0.7117 0.100 Uiso 1.00 1 c R
H(35) H 0.3923 0.0008 0.7049 0.100 Uiso 1.00 1 c R
H(36) H 0.4258 0.1079 0.6397 0.054 Uiso 1.00 1 c R
H(37) H 0.3089 0.0722 0.5957 0.054 Uiso 1.00 1 c R
H(38) H 0.2193 0.1358 0.4768 0.025 Uiso 1.00 1 c R
H(39) H 0.1082 0.0984 0.5586 0.037 Uiso 1.00 1 c R
H(40) H 0.0256 0.1664 0.5330 0.037 Uiso 1.00 1 c R
H(41) H 0.0576 0.0477 0.4365 0.057 Uiso 1.00 1 c R
H(42) H -0.0553 0.0634 0.4639 0.057 Uiso 1.00 1 c R
H(43) H -0.0882 0.1703 0.3902 0.063 Uiso 1.00 1 c R
H(44) H -0.0738 0.1027 0.3370 0.063 Uiso 1.00 1 c R
H(45) H 0.0326 0.2043 0.3123 0.055 Uiso 1.00 1 c R
H(46) H 0.1140 0.1368 0.3433 0.055 Uiso 1.00 1 c R
H(47) H 0.0764 0.2591 0.4343 0.035 Uiso 1.00 1 c R
H(48) H 0.1902 0.2453 0.4074 0.035 Uiso 1.00 1 c R
H(49) H 0.2524 0.3263 0.6434 0.018 Uiso 1.00 1 c R
H(50) H 0.0358 0.2802 0.5592 0.021 Uiso 1.00 1 c R
H(51) H 0.0907 0.2590 0.6455 0.021 Uiso 1.00 1 c R
H(52) H -0.0395 0.3573 0.6388 0.031 Uiso 1.00 1 c R
H(53) H 0.0841 0.3823 0.6830 0.031 Uiso 1.00 1 c R
H(54) H 0.0032 0.4732 0.5932 0.036 Uiso 1.00 1 c R
H(55) H -0.0144 0.4140 0.5263 0.036 Uiso 1.00 1 c R
H(56) H 0.1510 0.4835 0.5293 0.039 Uiso 1.00 1 c R
H(57) H 0.2014 0.4596 0.6155 0.039 Uiso 1.00 1 c R
H(58) H 0.2824 0.3859 0.5361 0.028 Uiso 1.00 1 c R
H(59) H 0.1605 0.3619 0.4879 0.028 Uiso 1.00 1 c R

loop_
_atom_site_aniso_label
_atom_site_aniso_U_11
_atom_site_aniso_U_22
_atom_site_aniso_U_33
_atom_site_aniso_U_12
_atom_site_aniso_U_13
_atom_site_aniso_U_23
Ru(1) 0.00874(9) 0.01357(9) 0.01141(9) -0.00006(6) 0.00399(6) 0.00062(6)
Cl(1) 0.0192(3) 0.0292(3) 0.0378(3) -0.0063(2) 0.0136(2) -0.0187(2)
Cl(2) 0.0160(2) 0.0218(2) 0.0205(2) -0.0017(2) 0.0048(2) -0.0068(2)
P(1) 0.0090(2) 0.0143(2) 0.0143(2) 0.0006(2) 0.0043(2) 0.0008(2)
O(1) 0.0188(9) 0.0524(13) 0.0287(10) 0.0066(8) 0.0076(8) 0.0237(9)
N(1) 0.0094(9) 0.0187(9) 0.0198(9) 0.0008(7) 0.0057(7) 0.0038(7)
N(2) 0.0116(9) 0.0213(10) 0.0202(9) 0.0003(7) 0.0072(7) 0.0065(7)
C(1) 0.0116(11) 0.0310(13) 0.0187(11) 0.0012(9) 0.0050(9) 0.0031(9)
C(2) 0.0111(10) 0.0152(10) 0.0138(10) -0.0031(8) 0.0046(8) -0.0002(8)
C(3) 0.0113(11) 0.0305(13) 0.0376(14) 0.0026(10) 0.0096(10) 0.0120(11)
C(4) 0.0116(11) 0.0343(14) 0.0333(14) 0.0018(10) 0.0096(10) 0.0123(11)
C(5) 0.0125(10) 0.0185(11) 0.0166(10) 0.0006(8) 0.0054(8) 0.0036(8)
C(6) 0.0147(11) 0.0207(11) 0.0194(11) -0.0004(9) 0.0022(9) 0.0009(9)
C(7) 0.0230(13) 0.0187(11) 0.0319(14) -0.0033(9) 0.0044(11) 0.0042(10)
C(8) 0.0225(13) 0.0324(14) 0.0297(14) -0.0006(11) 0.0060(11) 0.0133(11)
C(9) 0.0252(14) 0.0386(15) 0.0154(11) 0.0022(11) 0.0050(10) 0.0055(10)
C(10) 0.0156(11) 0.0251(12) 0.0187(11) 0.0033(9) 0.0030(9) 0.0006(9)
C(11) 0.0325(15) 0.0238(13) 0.0242(13) 0.0020(11) 0.0067(11) -0.0052(10)
C(12) 0.0450(19) 0.0452(19) 0.0396(17) 0.0021(15) 0.0112(15) 0.0249(15)
C(13) 0.0251(14) 0.0319(14) 0.0226(13) 0.0035(11) -0.0019(10) -0.0081(10)
C(14) 0.0116(10) 0.0202(11) 0.0184(11) -0.0003(8) 0.0070(8) 0.0063(8)
C(15) 0.0167(12) 0.0214(12) 0.0265(12) -0.0036(9) 0.0083(10) 0.0047(9)
C(16) 0.0205(13) 0.0220(12) 0.0415(16) -0.0001(10) 0.0118(11) 0.0118(11)
C(17) 0.0164(12) 0.0391(15) 0.0324(14) -0.0002(11) 0.0071(11) 0.0204(12)
C(18) 0.0173(12) 0.0436(16) 0.0191(12) -0.0041(11) 0.0051(9) 0.0076(11)
C(19) 0.0170(12) 0.0277(13) 0.0205(11) -0.0039(9) 0.0091(9) 0.0018(9)
C(20) 0.0342(15) 0.0220(12) 0.0335(14) -0.0071(11) 0.0113(12) -0.0016(10)
C(21) 0.0309(17) 0.060(2) 0.0479(19) 0.0017(15) 0.0041(14) 0.0371(17)
C(22) 0.0341(16) 0.0328(15) 0.0270(13) -0.0038(12) 0.0134(12) -0.0076(11)
C(23) 0.0141(11) 0.0287(13) 0.0265(12) 0.0051(9) 0.0102(10) 0.0141(10)
C(24) 0.0292(16) 0.066(2) 0.0176(13) 0.0034(14) 0.0024(11) 0.0155(13)
C(25) 0.0279(17) 0.126(3) 0.0300(17) 0.015(2) 0.0102(14) 0.045(2)
C(26) 0.043(2) 0.144(4) 0.082(3) 0.045(2) 0.029(2) 0.095(3)
C(27) 0.083(3) 0.063(2) 0.120(4) 0.042(2) 0.053(3) 0.072(3)
C(28) 0.046(2) 0.0328(16) 0.063(2) 0.0205(14) 0.0256(17) 0.0266(16)
C(29) 0.0126(11) 0.0239(12) 0.0264(12) -0.0022(9) 0.0062(9) -0.0083(9)
C(30) 0.0196(13) 0.0268(13) 0.0514(18) -0.0080(10) 0.0165(12) -0.0131(12)
C(31) 0.0194(14) 0.0390(17) 0.084(2) -0.0100(13) 0.0139(16) -0.0355(18)
C(32) 0.0187(15) 0.062(2) 0.071(2) -0.0016(14) -0.0008(15) -0.047(2)
C(33) 0.0261(16) 0.073(2) 0.0337(16) 0.0037(16) -0.0045(13) -0.0274(16)
C(34) 0.0196(13) 0.0461(17) 0.0199(12) -0.0018(11) -0.0003(10) -0.0075(11)
C(35) 0.0109(10) 0.0164(10) 0.0196(11) 0.0011(8) 0.0060(8) -0.0013(8)
C(36) 0.0122(11) 0.0189(11) 0.0227(11) 0.0018(8) 0.0084(9) -0.0013(9)
C(37) 0.0187(12) 0.0258(13) 0.0365(14) 0.0008(10) 0.0134(11) -0.0119(11)
C(38) 0.0181(13) 0.0194(12) 0.0537(18) 0.0049(10) 0.0110(12) -0.0048(12)
C(39) 0.0206(13) 0.0155(12) 0.065(2) 0.0019(10) 0.0158(13) 0.0002(12)
C(40) 0.0184(12) 0.0173(11) 0.0369(14) 0.0027(9) 0.0121(11) 0.0062(10)

loop_
_atom_type_symbol
_atom_type_description
_atom_type_scat_dispersion_real
_atom_type_scat_dispersion_imag
_atom_type_scat_source
C C 0.003 0.002
;
International Tables for Crystallography
(1992, Vol. C, Tables 4.2.6.8 and 6.1.1.4)
;
H H 0.000 0.000
;
International Tables for Crystallography
(1992, Vol. C, Table 6.1.1.4)
;
Cl Cl 0.148 0.159
;
International Tables for Crystallography
(1992, Vol. C, Tables 4.2.6.8 and 6.1.1.4)
;
N N 0.006 0.003
;
International Tables for Crystallography
(1992, Vol. C, Tables 4.2.6.8 and 6.1.1.4)
;
O O 0.011 0.006
;
International Tables for Crystallography
(1992, Vol. C, Tables 4.2.6.8 and 6.1.1.4)
;
P P 0.102 0.094
;
International Tables for Crystallography
(1992, Vol. C, Tables 4.2.6.8 and 6.1.1.4)
;
Ru Ru -1.259 0.836
;
International Tables for Crystallography
(1992, Vol. C, Tables 4.2.6.8 and 6.1.1.4)
;

loop_
_geom_angle_atom_site_label_1
_geom_angle_atom_site_label_2
_geom_angle_atom_site_label_3
_geom_angle
_geom_angle_publ_flag
Cl(1) Ru(1) Cl(2) 169.95(2) yes
Cl(1) Ru(1) P(1) 90.31(2) yes
Cl(1) Ru(1) C(1) 94.08(8) yes
Cl(1) Ru(1) C(2) 89.32(6) yes
Cl(2) Ru(1) P(1) 88.58(2) yes
Cl(2) Ru(1) C(1) 95.94(8) yes
Cl(2) Ru(1) C(2) 90.18(6) yes
P(1) Ru(1) C(1) 92.04(8) yes
P(1) Ru(1) C(2) 170.75(6) yes
C(1) Ru(1) C(2) 97.21(10) yes
Ru(1) P(1) C(23) 110.23(8) yes
Ru(1) P(1) C(29) 113.12(8) yes
Ru(1) P(1) C(35) 115.67(7) yes
C(23) P(1) C(29) 102.93(11) yes
C(23) P(1) C(35) 103.23(11) yes
C(29) P(1) C(35) 110.43(10) yes
C(2) N(1) C(3) 114.0(2) yes
C(2) N(1) C(5) 127.0(2) yes
C(3) N(1) C(5) 118.44(18) yes
C(2) N(2) C(4) 113.57(19) yes
C(2) N(2) C(14) 128.3(2) yes
C(4) N(2) C(14) 118.0(2) yes
Ru(1) C(1) O(1) 178.4(2) yes
Ru(1) C(2) N(1) 122.02(17) yes
Ru(1) C(2) N(2) 130.58(15) yes
N(1) C(2) N(2) 107.4(2) yes
N(1) C(3) C(4) 102.19(19) yes
N(2) C(4) C(3) 102.6(2) yes
N(1) C(5) C(6) 118.8(2) yes
N(1) C(5) C(10) 118.9(2) yes
C(6) C(5) C(10) 121.7(2) yes
C(5) C(6) C(7) 117.9(2) yes
C(5) C(6) C(11) 122.7(2) yes
C(7) C(6) C(11) 119.2(2) yes
C(6) C(7) C(8) 121.8(2) yes
C(7) C(8) C(9) 118.8(2) yes
C(7) C(8) C(12) 120.1(2) yes
C(9) C(8) C(12) 120.9(2) yes
C(8) C(9) C(10) 121.9(2) yes
C(5) C(10) C(9) 117.7(2) yes
C(5) C(10) C(13) 122.0(2) yes
C(9) C(10) C(13) 120.1(2) yes
N(2) C(14) C(15) 119.4(2) yes
N(2) C(14) C(19) 118.5(2) yes
C(15) C(14) C(19) 122.0(2) yes
C(14) C(15) C(16) 118.4(2) yes
C(14) C(15) C(20) 121.0(2) yes
C(16) C(15) C(20) 120.7(2) yes
C(15) C(16) C(17) 121.0(2) yes
C(16) C(17) C(18) 119.1(2) yes
C(16) C(17) C(21) 120.5(2) yes
C(18) C(17) C(21) 120.4(2) yes
C(17) C(18) C(19) 121.8(2) yes
C(14) C(19) C(18) 117.7(2) yes
C(14) C(19) C(22) 121.6(2) yes
C(18) C(19) C(22) 120.8(2) yes
P(1) C(23) C(24) 114.0(2) yes
P(1) C(23) C(28) 110.4(2) yes
C(24) C(23) C(28) 110.0(2) yes
C(23) C(24) C(25) 110.6(2) yes
C(24) C(25) C(26) 111.3(3) yes
C(25) C(26) C(27) 111.6(3) yes
C(26) C(27) C(28) 111.2(3) yes
C(23) C(28) C(27) 109.9(3) yes
P(1) C(29) C(30) 118.92(19) yes
P(1) C(29) C(34) 111.70(18) yes
C(30) C(29) C(34) 110.6(2) yes
C(29) C(30) C(31) 111.2(2) yes
C(30) C(31) C(32) 112.0(2) yes
C(31) C(32) C(33) 110.5(2) yes
C(32) C(33) C(34) 110.6(2) yes
C(29) C(34) C(33) 110.8(2) yes
P(1) C(35) C(36) 114.04(15) yes
P(1) C(35) C(40) 114.24(18) yes
C(36) C(35) C(40) 110.93(18) yes
C(35) C(36) C(37) 112.1(2) yes
C(36) C(37) C(38) 110.1(2) yes
C(37) C(38) C(39) 109.9(2) yes
C(38) C(39) C(40) 111.0(2) yes
C(35) C(40) C(39) 111.3(2) yes
N(1) C(3) H(1) 111.3 no
N(1) C(3) H(2) 111.3 no
C(4) C(3) H(1) 111.3 no
C(4) C(3) H(2) 111.3 no
H(1) C(3) H(2) 109.2 no
N(2) C(4) H(3) 111.2 no
N(2) C(4) H(4) 111.2 no
C(3) C(4) H(3) 111.2 no
C(3) C(4) H(4) 111.2 no
H(3) C(4) H(4) 109.2 no
C(6) C(7) H(5) 119.1 no
C(8) C(7) H(5) 119.1 no
C(8) C(9) H(6) 119.0 no
C(10) C(9) H(6) 119.0 no
C(6) C(11) H(7) 109.5 no
C(6) C(11) H(8) 109.5 no
C(6) C(11) H(9) 109.5 no
H(7) C(11) H(8) 109.5 no
H(7) C(11) H(9) 109.5 no
H(8) C(11) H(9) 109.5 no
C(8) C(12) H(10) 109.5 no
C(8) C(12) H(11) 109.5 no
C(8) C(12) H(12) 109.5 no
H(10) C(12) H(11) 109.5 no
H(10) C(12) H(12) 109.5 no
H(11) C(12) H(12) 109.5 no
C(10) C(13) H(13) 109.5 no
C(10) C(13) H(14) 109.5 no
C(10) C(13) H(15) 109.5 no
H(13) C(13) H(14) 109.5 no
H(13) C(13) H(15) 109.5 no
H(14) C(13) H(15) 109.5 no
C(15) C(16) H(16) 119.5 no
C(17) C(16) H(16) 119.5 no
C(17) C(18) H(17) 119.1 no
C(19) C(18) H(17) 119.1 no
C(15) C(20) H(18) 109.5 no
C(15) C(20) H(19) 109.5 no
C(15) C(20) H(20) 109.5 no
H(18) C(20) H(19) 109.5 no
H(18) C(20) H(20) 109.5 no
H(19) C(20) H(20) 109.5 no
C(17) C(21) H(21) 109.5 no
C(17) C(21) H(22) 109.5 no
C(17) C(21) H(23) 109.5 no
H(21) C(21) H(22) 109.5 no
H(21) C(21) H(23) 109.5 no
H(22) C(21) H(23) 109.5 no
C(19) C(22) H(24) 109.5 no
C(19) C(22) H(25) 109.5 no
C(19) C(22) H(26) 109.5 no
H(24) C(22) H(25) 109.5 no
H(24) C(22) H(26) 109.5 no
H(25) C(22) H(26) 109.5 no
P(1) C(23) H(27) 107.4 no
C(24) C(23) H(27) 107.4 no
C(28) C(23) H(27) 107.4 no
C(23) C(24) H(28) 109.5 no
C(23) C(24) H(29) 109.5 no
C(25) C(24) H(28) 109.5 no
C(25) C(24) H(29) 109.5 no
H(28) C(24) H(29) 108.1 no
C(24) C(25) H(30) 109.4 no
C(24) C(25) H(31) 109.4 no
C(26) C(25) H(30) 109.4 no
C(26) C(25) H(31) 109.4 no
H(30) C(25) H(31) 108.0 no
C(25) C(26) H(32) 109.3 no
C(25) C(26) H(33) 109.3 no
C(27) C(26) H(32) 109.3 no
C(27) C(26) H(33) 109.3 no
H(32) C(26) H(33) 108.0 no
C(26) C(27) H(34) 109.4 no
C(26) C(27) H(35) 109.4 no
C(28) C(27) H(34) 109.4 no
C(28) C(27) H(35) 109.4 no
H(34) C(27) H(35) 108.0 no
C(23) C(28) H(36) 109.7 no
C(23) C(28) H(37) 109.7 no
C(27) C(28) H(36) 109.7 no
C(27) C(28) H(37) 109.7 no
H(36) C(28) H(37) 108.2 no
P(1) C(29) H(38) 104.7 no
C(30) C(29) H(38) 104.7 no
C(34) C(29) H(38) 104.7 no
C(29) C(30) H(39) 109.4 no
C(29) C(30) H(40) 109.4 no
C(31) C(30) H(39) 109.4 no
C(31) C(30) H(40) 109.4 no
H(39) C(30) H(40) 108.0 no
C(30) C(31) H(41) 109.2 no
C(30) C(31) H(42) 109.2 no
C(32) C(31) H(41) 109.2 no
C(32) C(31) H(42) 109.2 no
H(41) C(31) H(42) 107.9 no
C(31) C(32) H(43) 109.5 no
C(31) C(32) H(44) 109.5 no
C(33) C(32) H(43) 109.5 no
C(33) C(32) H(44) 109.5 no
H(43) C(32) H(44) 108.1 no
C(32) C(33) H(45) 109.5 no
C(32) C(33) H(46) 109.5 no
C(34) C(33) H(45) 109.5 no
C(34) C(33) H(46) 109.5 no
H(45) C(33) H(46) 108.1 no
C(29) C(34) H(47) 109.5 no
C(29) C(34) H(48) 109.5 no
C(33) C(34) H(47) 109.5 no
C(33) C(34) H(48) 109.5 no
H(47) C(34) H(48) 108.1 no
P(1) C(35) H(49) 105.6 no
C(36) C(35) H(49) 105.6 no
C(40) C(35) H(49) 105.6 no
C(35) C(36) H(50) 109.2 no
C(35) C(36) H(51) 109.2 no
C(37) C(36) H(50) 109.2 no
C(37) C(36) H(51) 109.2 no
H(50) C(36) H(51) 107.9 no
C(36) C(37) H(52) 109.6 no
C(36) C(37) H(53) 109.6 no
C(38) C(37) H(52) 109.6 no
C(38) C(37) H(53) 109.6 no
H(52) C(37) H(53) 108.1 no
C(37) C(38) H(54) 109.7 no
C(37) C(38) H(55) 109.7 no
C(39) C(38) H(54) 109.7 no
C(39) C(38) H(55) 109.7 no
H(54) C(38) H(55) 108.2 no
C(38) C(39) H(56) 109.4 no
C(38) C(39) H(57) 109.4 no
C(40) C(39) H(56) 109.4 no
C(40) C(39) H(57) 109.4 no
H(56) C(39) H(57) 108.0 no
C(35) C(40) H(58) 109.4 no
C(35) C(40) H(59) 109.4 no
C(39) C(40) H(58) 109.4 no
C(39) C(40) H(59) 109.4 no
H(58) C(40) H(59) 108.0 no

loop_
_geom_bond_atom_site_label_1
_geom_bond_atom_site_label_2
_geom_bond_distance
_geom_bond_publ_flag
Ru(1) Cl(1) 2.3576(7) yes
Ru(1) Cl(2) 2.3744(5) yes
Ru(1) P(1) 2.4204(6) yes
Ru(1) C(1) 1.767(2) yes
Ru(1) C(2) 2.084(2) yes
P(1) C(23) 1.853(2) yes
P(1) C(29) 1.858(2) yes
P(1) C(35) 1.853(2) yes
O(1) C(1) 1.160(3) yes
N(1) C(2) 1.339(2) yes
N(1) C(3) 1.471(3) yes
N(1) C(5) 1.441(3) yes
N(2) C(2) 1.342(3) yes
N(2) C(4) 1.471(3) yes
N(2) C(14) 1.438(2) yes
C(3) C(4) 1.524(4) yes
C(5) C(6) 1.404(3) yes
C(5) C(10) 1.401(3) yes
C(6) C(7) 1.395(3) yes
C(6) C(11) 1.510(3) yes
C(7) C(8) 1.385(4) yes
C(8) C(9) 1.389(4) yes
C(8) C(12) 1.514(4) yes
C(9) C(10) 1.396(3) yes
C(10) C(13) 1.505(3) yes
C(14) C(15) 1.393(3) yes
C(14) C(19) 1.399(3) yes
C(15) C(16) 1.396(3) yes
C(15) C(20) 1.511(3) yes
C(16) C(17) 1.391(4) yes
C(17) C(18) 1.387(4) yes
C(17) C(21) 1.515(4) yes
C(18) C(19) 1.393(3) yes
C(19) C(22) 1.504(3) yes
C(23) C(24) 1.525(3) yes
C(23) C(28) 1.531(4) yes
C(24) C(25) 1.534(5) yes
C(25) C(26) 1.508(7) yes
C(26) C(27) 1.510(7) yes
C(27) C(28) 1.534(6) yes
C(29) C(30) 1.542(4) yes
C(29) C(34) 1.535(3) yes
C(30) C(31) 1.531(4) yes
C(31) C(32) 1.516(5) yes
C(32) C(33) 1.516(5) yes
C(33) C(34) 1.534(4) yes
C(35) C(36) 1.541(3) yes
C(35) C(40) 1.538(3) yes
C(36) C(37) 1.528(3) yes
C(37) C(38) 1.524(4) yes
C(38) C(39) 1.528(4) yes
C(39) C(40) 1.528(4) yes
C(3) H(1) 0.990 no
C(3) H(2) 0.990 no
C(4) H(3) 0.990 no
C(4) H(4) 0.990 no
C(7) H(5) 0.950 no
C(9) H(6) 0.950 no
C(11) H(7) 0.980 no
C(11) H(8) 0.980 no
C(11) H(9) 0.980 no
C(12) H(10) 0.980 no
C(12) H(11) 0.980 no
C(12) H(12) 0.980 no
C(13) H(13) 0.980 no
C(13) H(14) 0.980 no
C(13) H(15) 0.980 no
C(16) H(16) 0.950 no
C(18) H(17) 0.950 no
C(20) H(18) 0.980 no
C(20) H(19) 0.980 no
C(20) H(20) 0.980 no
C(21) H(21) 0.980 no
C(21) H(22) 0.980 no
C(21) H(23) 0.980 no
C(22) H(24) 0.980 no
C(22) H(25) 0.980 no
C(22) H(26) 0.980 no
C(23) H(27) 1.000 no
C(24) H(28) 0.990 no
C(24) H(29) 0.990 no
C(25) H(30) 0.990 no
C(25) H(31) 0.990 no
C(26) H(32) 0.990 no
C(26) H(33) 0.990 no
C(27) H(34) 0.990 no
C(27) H(35) 0.990 no
C(28) H(36) 0.990 no
C(28) H(37) 0.990 no
C(29) H(38) 1.000 no
C(30) H(39) 0.990 no
C(30) H(40) 0.990 no
C(31) H(41) 0.990 no
C(31) H(42) 0.990 no
C(32) H(43) 0.990 no
C(32) H(44) 0.990 no
C(33) H(45) 0.990 no
C(33) H(46) 0.990 no
C(34) H(47) 0.990 no
C(34) H(48) 0.990 no
C(35) H(49) 1.000 no
C(36) H(50) 0.990 no
C(36) H(51) 0.990 no
C(37) H(52) 0.990 no
C(37) H(53) 0.990 no
C(38) H(54) 0.990 no
C(38) H(55) 0.990 no
C(39) H(56) 0.990 no
C(39) H(57) 0.990 no
C(40) H(58) 0.990 no
C(40) H(59) 0.990 no

loop_
_geom_torsion_atom_site_label_1
_geom_torsion_atom_site_label_2
_geom_torsion_atom_site_label_3
_geom_torsion_atom_site_label_4
_geom_torsion
Cl(1) Ru(1) P(1) C(23) 91.25(9)
Cl(1) Ru(1) P(1) C(29) -23.37(8)
Cl(1) Ru(1) P(1) C(35) -152.15(7)
Cl(1) Ru(1) C(2) N(1) -84.80(17)
Cl(1) Ru(1) C(2) N(2) 97.5(2)
Cl(2) Ru(1) P(1) C(23) -78.76(9)
Cl(2) Ru(1) P(1) C(29) 166.61(8)
Cl(2) Ru(1) P(1) C(35) 37.84(7)
Cl(2) Ru(1) C(2) N(1) 85.17(17)
Cl(2) Ru(1) C(2) N(2) -92.6(2)
C(1) Ru(1) P(1) C(23) -174.66(12)
C(1) Ru(1) P(1) C(29) 70.72(12)
C(1) Ru(1) P(1) C(35) -58.06(11)
P(1) Ru(1) C(2) N(2) -174.8(2)
C(1) Ru(1) C(2) N(1) -178.82(19)
C(1) Ru(1) C(2) N(2) 3.5(2)
Ru(1) P(1) C(23) C(24) 71.5(2)
Ru(1) P(1) C(23) C(28) -52.9(2)
Ru(1) P(1) C(29) C(30) 154.95(17)
Ru(1) P(1) C(29) C(34) -74.27(19)
Ru(1) P(1) C(35) C(36) 176.62(13)
Ru(1) P(1) C(35) C(40) 47.59(17)
C(23) P(1) C(29) C(30) 36.0(2)
C(23) P(1) C(29) C(34) 166.80(19)
C(29) P(1) C(23) C(24) -167.6(2)
C(29) P(1) C(23) C(28) 68.0(2)
C(23) P(1) C(35) C(36) -62.91(17)
C(23) P(1) C(35) C(40) 168.06(16)
C(35) P(1) C(23) C(24) -52.6(2)
C(35) P(1) C(23) C(28) -177.04(18)
C(29) P(1) C(35) C(36) 46.54(19)
C(29) P(1) C(35) C(40) -82.50(18)
C(35) P(1) C(29) C(30) -73.6(2)
C(35) P(1) C(29) C(34) 57.2(2)
C(2) N(1) C(3) C(4) 4.8(2)
C(3) N(1) C(2) Ru(1) 179.50(16)
C(3) N(1) C(2) N(2) -2.3(2)
C(2) N(1) C(5) C(6) 89.2(3)
C(2) N(1) C(5) C(10) -98.6(2)
C(5) N(1) C(2) Ru(1) 8.5(3)
C(5) N(1) C(2) N(2) -173.3(2)
C(3) N(1) C(5) C(6) -81.5(2)
C(3) N(1) C(5) C(10) 90.7(2)
C(5) N(1) C(3) C(4) 176.6(2)
C(2) N(2) C(4) C(3) 4.3(2)
C(4) N(2) C(2) Ru(1) 176.55(17)
C(4) N(2) C(2) N(1) -1.4(2)
C(2) N(2) C(14) C(15) 96.3(3)
C(2) N(2) C(14) C(19) -87.6(3)
C(14) N(2) C(2) Ru(1) -7.4(3)
C(14) N(2) C(2) N(1) 174.6(2)
C(4) N(2) C(14) C(15) -87.9(3)
C(4) N(2) C(14) C(19) 88.3(2)
C(14) N(2) C(4) C(3) -172.2(2)
N(1) C(3) C(4) N(2) -5.0(2)
N(1) C(5) C(6) C(7) 176.9(2)
N(1) C(5) C(6) C(11) 2.0(3)
N(1) C(5) C(10) C(9) -176.6(2)
N(1) C(5) C(10) C(13) -0.9(3)
C(6) C(5) C(10) C(9) -4.6(3)
C(6) C(5) C(10) C(13) 171.0(2)
C(10) C(5) C(6) C(7) 4.9(3)
C(10) C(5) C(6) C(11) -170.0(2)
C(5) C(6) C(7) C(8) -2.2(3)
C(11) C(6) C(7) C(8) 172.9(2)
C(6) C(7) C(8) C(9) -0.8(4)
C(6) C(7) C(8) C(12) -176.8(2)
C(7) C(8) C(9) C(10) 1.1(4)
C(12) C(8) C(9) C(10) 177.1(2)
C(8) C(9) C(10) C(5) 1.5(4)
C(8) C(9) C(10) C(13) -174.2(2)
N(2) C(14) C(15) C(16) 176.1(2)
N(2) C(14) C(15) C(20) -5.1(3)
N(2) C(14) C(19) C(18) -176.3(2)
N(2) C(14) C(19) C(22) 2.6(3)
C(15) C(14) C(19) C(18) -0.3(4)
C(15) C(14) C(19) C(22) 178.7(2)
C(19) C(14) C(15) C(16) 0.1(3)
C(19) C(14) C(15) C(20) 178.9(2)
C(14) C(15) C(16) C(17) -0.2(3)
C(20) C(15) C(16) C(17) -179.0(2)
C(15) C(16) C(17) C(18) 0.4(4)
C(15) C(16) C(17) C(21) -179.0(2)
C(16) C(17) C(18) C(19) -0.7(4)
C(21) C(17) C(18) C(19) 178.8(2)
C(17) C(18) C(19) C(14) 0.6(4)
C(17) C(18) C(19) C(22) -178.4(2)
P(1) C(23) C(24) C(25) 177.8(2)
P(1) C(23) C(28) C(27) -175.2(2)
C(24) C(23) C(28) C(27) 58.1(3)
C(28) C(23) C(24) C(25) -57.6(3)
C(23) C(24) C(25) C(26) 56.0(3)
C(24) C(25) C(26) C(27) -55.0(5)
C(25) C(26) C(27) C(28) 55.9(5)
C(26) C(27) C(28) C(23) -57.3(4)
P(1) C(29) C(30) C(31) -175.15(19)
P(1) C(29) C(34) C(33) 169.4(2)
C(30) C(29) C(34) C(33) -55.7(3)
C(34) C(29) C(30) C(31) 53.6(3)
C(29) C(30) C(31) C(32) -54.4(3)
C(30) C(31) C(32) C(33) 56.6(4)
C(31) C(32) C(33) C(34) -58.1(4)
C(32) C(33) C(34) C(29) 58.2(3)
P(1) C(35) C(36) C(37) 175.96(16)
P(1) C(35) C(40) C(39) -176.69(16)
C(36) C(35) C(40) C(39) 52.7(2)
C(40) C(35) C(36) C(37) -53.4(2)
C(35) C(36) C(37) C(38) 56.7(2)
C(36) C(37) C(38) C(39) -59.1(2)
C(37) C(38) C(39) C(40) 59.4(3)
C(38) C(39) C(40) C(35) -56.4(2)
